data_7122681
loop_
_publ_author_name
'Larpent, Patrick'
'Jouaiti, Abdelaziz'
'Kyritsakas, Nathalie'
'Hosseini, Mir Wais'

_publ_section_title
;
 Molecular tectonics: from a rigid achiral organic tecton to 3D chiral Co
 and Fe coordination networks&#x201D; that I propose for publication in
 Chemical Communications
;
_journal_name_full 'Chemical Communications'
_journal_paper_doi 10.1039/C8CC08877B
_journal_year 2018
_chemical_absolute_configuration ad
_chemical_formula_moiety 'C30 H18 Co N6 S2'
_chemical_formula_sum 'C30 H18 Co N6 S2'
_chemical_formula_weight 585.55
_space_group_crystal_system trigonal
_space_group_IT_number 152
_space_group_name_Hall 'P 31 2"'
_space_group_name_H-M_alt 'P 31 2 1'
_symmetry_space_group_name_Hall 'P 31 2"'
_symmetry_space_group_name_H-M 'P 31 2 1'
_atom_sites_solution_hydrogens geom
_audit_creation_method SHELXL-2014/6
_audit_update_record
;
2018-08-10 deposited with the CCDC.
2018-12-04 downloaded from the CCDC.
;
_cell_angle_alpha 90
_cell_angle_beta 90
_cell_angle_gamma 120
_cell_formula_units_Z 3
_cell_length_a 18.3008(5)
_cell_length_b 18.3008(5)
_cell_length_c 15.2850(6)
_cell_measurement_reflns_used 38000
_cell_measurement_temperature 173(2)
_cell_measurement_theta_max 25.
_cell_measurement_theta_min 2.5
_cell_volume 4433.4(2)
_computing_cell_refinement 'Bruker SAINT'
_computing_data_collection 'Bruker APEX2'
_computing_data_reduction 'Bruker SAINT'
_computing_molecular_graphics 'Bruker SHELXTL'
_computing_publication_material 'Bruker SHELXTL'
_computing_structure_refinement 'SHELXL-2014 (Sheldrick 2014)'
_computing_structure_solution 'SHELXS-97 (Sheldrick 2008)'
_diffrn_ambient_temperature 173(2)
_diffrn_measured_fraction_theta_full 0.987
_diffrn_measured_fraction_theta_max 0.992
_diffrn_measurement_device_type 'Bruker APEX-II CCD'
_diffrn_measurement_method '\f and \w scans'
_diffrn_radiation_type MoK\a
_diffrn_radiation_wavelength 0.71073
_diffrn_reflns_av_R_equivalents 0.0708
_diffrn_reflns_av_unetI/netI 0.0731
_diffrn_reflns_Laue_measured_fraction_full 0.987
_diffrn_reflns_Laue_measured_fraction_max 0.992
_diffrn_reflns_limit_h_max 25
_diffrn_reflns_limit_h_min -21
_diffrn_reflns_limit_k_max 24
_diffrn_reflns_limit_k_min -25
_diffrn_reflns_limit_l_max 19
_diffrn_reflns_limit_l_min -21
_diffrn_reflns_number 38620
_diffrn_reflns_point_group_measured_fraction_full 0.990
_diffrn_reflns_point_group_measured_fraction_max 0.993
_diffrn_reflns_theta_full 25.242
_diffrn_reflns_theta_max 30.032
_diffrn_reflns_theta_min 2.959
_exptl_absorpt_coefficient_mu 0.375
_exptl_absorpt_correction_T_max 0.989
_exptl_absorpt_correction_T_min 0.978
_exptl_absorpt_correction_type multi-scan
_exptl_absorpt_process_details sadabs
_exptl_crystal_colour purple
_exptl_crystal_density_diffrn 0.658
_exptl_crystal_density_meas ?
_exptl_crystal_description prism
_exptl_crystal_F_000 897
_exptl_crystal_size_max 0.050
_exptl_crystal_size_mid 0.040
_exptl_crystal_size_min 0.040
_refine_diff_density_max 0.553
_refine_diff_density_min -0.518
_refine_diff_density_rms 0.040
_refine_ls_abs_structure_details
;
 Flack x determined using 2327 quotients [(I+)-(I-)]/[(I+)+(I-)]
 (Parsons, Flack and Wagner, Acta Cryst. B69 (2013) 249-259).
;
_refine_ls_abs_structure_Flack 0.04(8)
_refine_ls_extinction_method none
_refine_ls_goodness_of_fit_ref 1.117
_refine_ls_hydrogen_treatment constr
_refine_ls_matrix_type full
_refine_ls_number_parameters 175
_refine_ls_number_reflns 8626
_refine_ls_number_restraints 0
_refine_ls_restrained_S_all 1.117
_refine_ls_R_factor_all 0.0696
_refine_ls_R_factor_gt 0.0440
_refine_ls_shift/su_max 0.001
_refine_ls_shift/su_mean 0.000
_refine_ls_structure_factor_coef Fsqd
_refine_ls_weighting_details 'w=1/[\s^2^(Fo^2^)+(0.0243P)^2^] where P=(Fo^2^+2Fc^2^)/3'
_refine_ls_weighting_scheme calc
_refine_ls_wR_factor_gt 0.0780
_refine_ls_wR_factor_ref 0.0828
_reflns_Friedel_coverage 0.846
_reflns_Friedel_fraction_full 0.993
_reflns_Friedel_fraction_max 0.995
_reflns_number_gt 6305
_reflns_number_total 8626
_reflns_threshold_expression 'I > 2\s(I)'
_cod_data_source_file c8cc08877b2.cif
_cod_data_source_block e2917n
_cod_depositor_comments
;
The following automatic conversions were performed:

'_exptl_crystal_density_meas' value 'none' was changed to '?' - the
value is perceived as not measured.

Automatic conversion script
Id: cif_fix_values 4973 2017-02-22 13:04:09Z antanas 
;
_cod_original_cell_volume 4433.4(3)
_cod_database_code 7122681
_shelx_space_group_comment
;
The symmetry employed for this shelxl refinement is uniquely defined
by the following loop, which should always be used as a source of
symmetry information in preference to the above space-group names.
They are only intended as comments.
;
_shelx_estimated_absorpt_t_min 0.981
_shelx_estimated_absorpt_t_max 0.985
_shelxl_version_number 2014/6

loop_
_space_group_symop_operation_xyz
'x, y, z'
'-y, x-y, z+1/3'
'-x+y, -x, z+2/3'
'y, x, -z'
'x-y, -y, -z+2/3'
'-x, -x+y, -z+1/3'

loop_
_atom_site_label
_atom_site_type_symbol
_atom_site_fract_x
_atom_site_fract_y
_atom_site_fract_z
_atom_site_U_iso_or_equiv
_atom_site_adp_type
_atom_site_occupancy
_atom_site_site_symmetry_order
_atom_site_calc_flag
_atom_site_refinement_flags_posn
_atom_site_refinement_flags_adp
_atom_site_refinement_flags_occupancy
Co1 Co 0.20113(2) 0.20113(2) 0.0000 0.02261(11) Uani 1 2 d S T P
N1 N 0.31978(15) 0.31978(15) 0.0000 0.0281(7) Uani 1 2 d S T P
C1 C 0.32361(16) 0.39129(15) 0.02735(18) 0.0346(6) Uani 1 1 d . . .
H1 H 0.2733 0.3892 0.0468 0.042 Uiso 1 1 calc R U .
C2 C 0.39780(17) 0.46756(17) 0.02818(19) 0.0418(7) Uani 1 1 d . . .
H2 H 0.3980 0.5168 0.0480 0.050 Uiso 1 1 calc R U .
C3 C 0.47264(18) 0.47264(18) 0.0000 0.0314(9) Uani 1 2 d S T P
C4 C 0.55391(18) 0.55391(18) 0.0000 0.0349(9) Uani 1 2 d S T P
C5 C 0.57107(15) 0.61165(15) 0.06646(17) 0.0370(7) Uani 1 1 d . . .
H5 H 0.5310 0.5993 0.1117 0.044 Uiso 1 1 calc R U .
C6 C 0.64688(16) 0.68761(15) 0.06710(16) 0.0370(6) Uani 1 1 d . . .
C7 C 0.67025(16) 0.75370(15) 0.13585(16) 0.0333(6) Uani 1 1 d . . .
C8 C 0.69987(18) 0.74670(17) 0.2163(2) 0.0500(8) Uani 1 1 d . . .
H8 H 0.6979 0.6958 0.2332 0.060 Uiso 1 1 calc R U .
C9 C 0.73300(18) 0.81642(17) 0.27251(18) 0.0415(7) Uani 1 1 d . . .
H9 H 0.7540 0.8115 0.3277 0.050 Uiso 1 1 calc R U .
N2 N 0.73675(12) 0.88819(12) 0.25346(12) 0.0282(4) Uani 1 1 d . . .
C10 C 0.70279(16) 0.89218(17) 0.17726(18) 0.0384(6) Uani 1 1 d . . .
H10 H 0.7016 0.9422 0.1637 0.046 Uiso 1 1 calc R U .
C11 C 0.66949(17) 0.82706(18) 0.11769(18) 0.0447(7) Uani 1 1 d . . .
H11 H 0.6461 0.8327 0.0643 0.054 Uiso 1 1 calc R U .
C12 C 0.7063(2) 0.7063(2) 0.0000 0.0352(9) Uani 1 2 d S T P
C13 C -0.2160(2) -0.2160(2) 0.0000 0.0429(10) Uani 1 2 d S T P
C14 C -0.1505(2) -0.1505(2) 0.0000 0.0416(10) Uani 1 2 d S T P
C15 C -0.07276(18) -0.07276(18) 0.0000 0.0388(10) Uani 1 2 d S T P
C16 C -0.00477(18) -0.06202(18) -0.0493(2) 0.0556(9) Uani 1 1 d . . .
H16 H -0.0091 -0.1071 -0.0840 0.067 Uiso 1 1 calc R U .
C17 C 0.06953(16) 0.01464(16) -0.04798(19) 0.0431(7) Uani 1 1 d . . .
H17 H 0.1152 0.0208 -0.0830 0.052 Uiso 1 1 calc R U .
N3 N 0.08081(14) 0.08081(14) 0.0000 0.0296(7) Uani 1 2 d S T P
N4 N 0.16197(14) 0.23912(14) 0.11174(13) 0.0356(4) Uani 1 1 d . . .
C18 C 0.14555(17) 0.26434(17) 0.17173(16) 0.0356(4) Uani 1 1 d . . .
S1 S 0.12153(10) 0.29801(8) 0.26046(8) 0.1336(6) Uani 1 1 d . . .

loop_
_atom_site_aniso_label
_atom_site_aniso_U_11
_atom_site_aniso_U_22
_atom_site_aniso_U_33
_atom_site_aniso_U_23
_atom_site_aniso_U_13
_atom_site_aniso_U_12
Co1 0.01495(14) 0.01495(14) 0.0307(2) 0.00410(10) -0.00410(10) 0.00204(19)
N1 0.0205(11) 0.0205(11) 0.0341(17) 0.0021(7) -0.0021(7) 0.0035(13)
C1 0.0210(13) 0.0190(13) 0.0530(17) 0.0021(12) 0.0019(12) 0.0018(11)
C2 0.0308(15) 0.0195(13) 0.0616(19) -0.0080(13) 0.0069(14) 0.0024(12)
C3 0.0204(12) 0.0204(12) 0.036(2) -0.0060(9) 0.0060(9) -0.0027(15)
C4 0.0202(12) 0.0202(12) 0.042(2) -0.0051(9) 0.0051(9) -0.0064(14)
C5 0.0251(13) 0.0232(13) 0.0413(16) -0.0087(11) 0.0089(11) -0.0039(10)
C6 0.0256(13) 0.0276(13) 0.0383(14) -0.0093(11) 0.0073(12) -0.0013(11)
C7 0.0201(13) 0.0242(13) 0.0365(14) -0.0100(10) 0.0061(11) -0.0033(11)
C8 0.062(2) 0.0257(14) 0.0539(19) -0.0117(13) -0.0049(15) 0.0157(14)
C9 0.0565(19) 0.0347(15) 0.0345(15) -0.0113(12) -0.0109(13) 0.0235(14)
N2 0.0210(10) 0.0287(11) 0.0347(11) -0.0070(9) -0.0018(9) 0.0124(9)
C10 0.0362(15) 0.0347(15) 0.0461(17) -0.0146(13) -0.0128(13) 0.0191(13)
C11 0.0448(17) 0.0436(17) 0.0428(16) -0.0182(14) -0.0189(13) 0.0198(14)
C12 0.0224(12) 0.0224(12) 0.042(2) -0.0099(9) 0.0099(9) -0.0027(14)
C13 0.0332(15) 0.0332(15) 0.044(2) -0.0123(10) 0.0123(10) 0.0027(18)
C14 0.0275(15) 0.0275(15) 0.053(3) -0.0093(10) 0.0093(10) 0.0009(18)
C15 0.0216(12) 0.0216(12) 0.055(3) -0.0063(10) 0.0063(10) -0.0026(15)
C16 0.0333(16) 0.0243(14) 0.084(2) -0.0193(15) 0.0208(16) -0.0045(13)
C17 0.0219(13) 0.0258(14) 0.0632(19) -0.0079(13) 0.0142(13) -0.0019(12)
N3 0.0202(11) 0.0202(11) 0.0386(18) 0.0009(7) -0.0009(7) 0.0027(13)
N4 0.0308(9) 0.0283(9) 0.0389(10) 0.0015(8) -0.0012(9) 0.0082(7)
C18 0.0308(9) 0.0283(9) 0.0389(10) 0.0015(8) -0.0012(9) 0.0082(7)
S1 0.1590(14) 0.0887(9) 0.1090(9) -0.0314(8) 0.0673(10) 0.0290(9)

loop_
_atom_type_symbol
_atom_type_description
_atom_type_scat_dispersion_real
_atom_type_scat_dispersion_imag
_atom_type_scat_source
C C 0.0033 0.0016 'International Tables Vol C Tables 4.2.6.8 and 6.1.1.4'
H H 0.0000 0.0000 'International Tables Vol C Tables 4.2.6.8 and 6.1.1.4'
N N 0.0061 0.0033 'International Tables Vol C Tables 4.2.6.8 and 6.1.1.4'
S S 0.1246 0.1234 'International Tables Vol C Tables 4.2.6.8 and 6.1.1.4'
Co Co 0.3494 0.9721 'International Tables Vol C Tables 4.2.6.8 and 6.1.1.4'

loop_
_geom_angle_atom_site_label_1
_geom_angle_atom_site_label_2
_geom_angle_atom_site_label_3
_geom_angle
_geom_angle_site_symmetry_1
_geom_angle_site_symmetry_3
N4 Co1 N4 179.41(13) . 4
N4 Co1 N2 91.05(7) . 6_655
N4 Co1 N2 88.98(7) 4 6_655
N4 Co1 N2 88.98(7) . 3_564
N4 Co1 N2 91.05(7) 4 3_564
N2 Co1 N2 173.95(11) 6_655 3_564
N4 Co1 N1 90.29(6) . .
N4 Co1 N1 90.29(6) 4 .
N2 Co1 N1 86.97(5) 6_655 .
N2 Co1 N1 86.97(5) 3_564 .
N4 Co1 N3 89.71(6) . .
N4 Co1 N3 89.71(6) 4 .
N2 Co1 N3 93.03(5) 6_655 .
N2 Co1 N3 93.03(5) 3_564 .
N1 Co1 N3 180.00(16) . .
C1 N1 C1 118.2(3) 4 .
C1 N1 Co1 120.92(15) 4 .
C1 N1 Co1 120.92(15) . .
N1 C1 C2 122.4(3) . .
N1 C1 H1 118.8 . .
C2 C1 H1 118.8 . .
C1 C2 C3 120.2(3) . .
C1 C2 H2 119.9 . .
C3 C2 H2 119.9 . .
C2 C3 C2 116.7(3) . 4
C2 C3 C4 121.65(16) . .
C2 C3 C4 121.64(16) 4 .
C5 C4 C5 120.6(3) 4 .
C5 C4 C3 119.69(16) 4 .
C5 C4 C3 119.69(16) . .
C4 C5 C6 120.1(2) . .
C4 C5 H5 120.0 . .
C6 C5 H5 120.0 . .
C5 C6 C12 120.1(2) . .
C5 C6 C7 123.6(2) . .
C12 C6 C7 116.2(2) . .
C8 C7 C11 117.9(2) . .
C8 C7 C6 121.3(2) . .
C11 C7 C6 120.6(2) . .
C7 C8 C9 118.4(3) . .
C7 C8 H8 120.8 . .
C9 C8 H8 120.8 . .
N2 C9 C8 123.9(3) . .
N2 C9 H9 118.1 . .
C8 C9 H9 118.1 . .
C9 N2 C10 117.0(2) . .
C9 N2 Co1 124.26(17) . 2_665
C10 N2 Co1 118.68(16) . 2_665
N2 C10 C11 123.0(3) . .
N2 C10 H10 118.5 . .
C11 C10 H10 118.5 . .
C10 C11 C7 119.6(3) . .
C10 C11 H11 120.2 . .
C7 C11 H11 120.2 . .
C6 C12 C6 118.9(3) . 4
C6 C12 C13 120.54(16) . 1_665
C6 C12 C13 120.54(16) 4 1_665
C14 C13 C12 180.0(7) . 1_445
C13 C14 C15 180.0(6) . .
C16 C15 C16 117.2(3) 4 .
C16 C15 C14 121.41(17) 4 .
C16 C15 C14 121.41(17) . .
C17 C16 C15 119.7(3) . .
C17 C16 H16 120.2 . .
C15 C16 H16 120.2 . .
N3 C17 C16 123.7(3) . .
N3 C17 H17 118.2 . .
C16 C17 H17 118.2 . .
C17 N3 C17 116.2(3) 4 .
C17 N3 Co1 121.92(14) 4 .
C17 N3 Co1 121.91(14) . .
C18 N4 Co1 175.6(2) . .
N4 C18 S1 178.0(2) . .

loop_
_geom_bond_atom_site_label_1
_geom_bond_atom_site_label_2
_geom_bond_distance
_geom_bond_site_symmetry_2
Co1 N4 2.101(2) .
Co1 N4 2.101(2) 4
Co1 N2 2.1549(18) 6_655
Co1 N2 2.1549(18) 3_564
Co1 N1 2.171(3) .
Co1 N3 2.202(3) .
N1 C1 1.342(3) 4
N1 C1 1.342(3) .
C1 C2 1.377(3) .
C1 H1 0.9500 .
C2 C3 1.394(3) .
C2 H2 0.9500 .
C3 C2 1.394(3) 4
C3 C4 1.487(5) .
C4 C5 1.384(3) 4
C4 C5 1.384(3) .
C5 C6 1.389(3) .
C5 H5 0.9500 .
C6 C12 1.407(3) .
C6 C7 1.494(3) .
C7 C8 1.375(4) .
C7 C11 1.378(4) .
C8 C9 1.401(4) .
C8 H8 0.9500 .
C9 N2 1.313(3) .
C9 H9 0.9500 .
N2 C10 1.339(3) .
N2 Co1 2.1549(18) 2_665
C10 C11 1.376(3) .
C10 H10 0.9500 .
C11 H11 0.9500 .
C12 C6 1.407(3) 4
C12 C13 1.423(5) 1_665
C13 C14 1.198(5) .
C13 C12 1.422(5) 1_445
C14 C15 1.422(5) .
C15 C16 1.383(3) 4
C15 C16 1.383(3) .
C16 C17 1.382(3) .
C16 H16 0.9500 .
C17 N3 1.340(3) .
C17 H17 0.9500 .
N3 C17 1.340(3) 4
N4 C18 1.133(3) .
C18 S1 1.638(3) .
